data_1518169
loop_
_publ_author_name
'Langeslay, Ryan R.'
'Fieser, Megan E.'
'Ziller, Joseph W.'
'Furche, Filipp'
'Evans, William J.'

_publ_section_title
;
 Synthesis, structure, and reactivity of crystalline molecular complexes
 of the {[C5H3(SiMe3)2]3Th}1&#x2212;anion containing thorium in the formal
 +2 oxidation state
;
_journal_issue 1
_journal_name_full 'Chem. Sci.'
_journal_page_first 517
_journal_paper_doi 10.1039/C4SC03033H
_journal_volume 6
_journal_year 2015
_chemical_formula_sum 'C33 H63 Si6 Th'
_chemical_formula_weight 860.41
_chemical_name_systematic
; 
 ? 
;
_space_group_crystal_system monoclinic
_space_group_IT_number 14
_space_group_name_Hall '-P 2ybc'
_space_group_name_H-M_alt 'P 1 21/c 1'
_symmetry_space_group_name_Hall '-P 2ybc'
_symmetry_space_group_name_H-M 'P 1 21/c 1'
_atom_sites_solution_hydrogens geom
_atom_sites_solution_primary direct
_atom_sites_solution_secondary difmap
_audit_creation_method SHELXL-2014
_cell_angle_alpha 90
_cell_angle_beta 112.5954(7)
_cell_angle_gamma 90
_cell_formula_units_Z 4
_cell_length_a 17.5470(10)
_cell_length_b 13.6955(8)
_cell_length_c 19.1293(11)
_cell_measurement_reflns_used 9961
_cell_measurement_temperature 133(2)
_cell_measurement_theta_max 28.40
_cell_measurement_theta_min 2.50
_cell_volume 4244.2(4)
_computing_cell_refinement 'Bruker SAINT 8.34a, 2013'
_computing_data_collection 'Bruker APEX2 2014.1-1, 2014'
_computing_data_reduction 'Bruker SAINT 8.34a, 2013'
_computing_molecular_graphics 'Bruker SHELXTL'
_computing_publication_material 'Bruker SHELXTL'
_computing_structure_refinement 'SHELXL-2014 (Sheldrick, 2014)'
_computing_structure_solution 'Bruker SHELXTL 2013/1'
_diffrn_ambient_temperature 133(2)
_diffrn_measured_fraction_theta_full 1.000
_diffrn_measured_fraction_theta_max 0.999
_diffrn_measurement_device_type 'Bruker SMART APEX II CCD'
_diffrn_measurement_method '\f and \w scans'
_diffrn_radiation_type MoK\a
_diffrn_radiation_wavelength 0.71073
_diffrn_reflns_av_R_equivalents 0.0328
_diffrn_reflns_av_unetI/netI 0.0249
_diffrn_reflns_Laue_measured_fraction_full 1.000
_diffrn_reflns_Laue_measured_fraction_max 0.999
_diffrn_reflns_limit_h_max 22
_diffrn_reflns_limit_h_min -22
_diffrn_reflns_limit_k_max 17
_diffrn_reflns_limit_k_min -17
_diffrn_reflns_limit_l_max 24
_diffrn_reflns_limit_l_min -24
_diffrn_reflns_number 47736
_diffrn_reflns_point_group_measured_fraction_full 1.000
_diffrn_reflns_point_group_measured_fraction_max 0.999
_diffrn_reflns_theta_full 25.242
_diffrn_reflns_theta_max 27.103
_diffrn_reflns_theta_min 1.257
_diffrn_source 'fine-focus sealed tube'
_exptl_absorpt_coefficient_mu 3.702
_exptl_absorpt_correction_T_max 0.7193
_exptl_absorpt_correction_T_min 0.4749
_exptl_absorpt_correction_type numerical
_exptl_absorpt_process_details 'Bruker SADABS 2012/1'
_exptl_crystal_colour purple
_exptl_crystal_density_diffrn 1.347
_exptl_crystal_density_meas ?
_exptl_crystal_density_method not_measured
_exptl_crystal_description irregular
_exptl_crystal_F_000 1740
_exptl_crystal_size_max 0.344
_exptl_crystal_size_mid 0.219
_exptl_crystal_size_min 0.136
_refine_diff_density_max 1.272
_refine_diff_density_min -0.705
_refine_diff_density_rms 0.084
_refine_ls_extinction_method none
_refine_ls_goodness_of_fit_ref 1.038
_refine_ls_hydrogen_treatment constr
_refine_ls_matrix_type full
_refine_ls_number_parameters 379
_refine_ls_number_reflns 9378
_refine_ls_number_restraints 0
_refine_ls_restrained_S_all 1.038
_refine_ls_R_factor_all 0.0275
_refine_ls_R_factor_gt 0.0208
_refine_ls_shift/su_max 0.005
_refine_ls_shift/su_mean 0.000
_refine_ls_structure_factor_coef Fsqd
_refine_ls_weighting_details 'w=1/[\s^2^(Fo^2^)+(0.0235P)^2^+1.6894P] where P=(Fo^2^+2Fc^2^)/3'
_refine_ls_weighting_scheme calc
_refine_ls_wR_factor_gt 0.0455
_refine_ls_wR_factor_ref 0.0478
_reflns_Friedel_coverage 0.000
_reflns_number_gt 8179
_reflns_number_total 9378
_reflns_threshold_expression 'I > 2\s(I)'
_cod_data_source_file c4sc03033h3.cif
_cod_data_source_block rrl24
_cod_depositor_comments
;
The following automatic conversions were performed:

'_exptl_crystal_density_meas' value 'not_measured' was changed to '?'
- the value is perceived as not measured.

Automatic conversion script
Id: cif_fix_values 3008 2015-01-20 13:52:24Z robertas 

 Adding full bibliography for 1518167--1518170.cif.
;
_cod_database_code 1518169
_shelx_space_group_comment
; 
The symmetry employed for this shelxl refinement is uniquely defined 
by the following loop, which should always be used as a source of 
symmetry information in preference to the above space-group names. 
They are only intended as comments. 
;
_shelx_estimated_absorpt_t_min 0.362
_shelx_estimated_absorpt_t_max 0.633
_shelxl_version_number 2014-2

loop_
_space_group_symop_operation_xyz
'x, y, z'
'-x, y+1/2, -z+1/2'
'-x, -y, -z'
'x, -y-1/2, z-1/2'

loop_
_atom_site_label
_atom_site_type_symbol
_atom_site_fract_x
_atom_site_fract_y
_atom_site_fract_z
_atom_site_U_iso_or_equiv
_atom_site_adp_type
_atom_site_occupancy
_atom_site_site_symmetry_order
_atom_site_calc_flag
_atom_site_refinement_flags_posn
_atom_site_refinement_flags_adp
Th1 Th 0.75119(2) 0.08458(2) 0.80000(2) 0.01369(3) Uani 1 1 d . .
Si1 Si 0.98789(5) 0.06235(5) 0.77549(4) 0.02499(16) Uani 1 1 d . .
Si2 Si 0.84174(6) 0.37139(6) 0.87746(5) 0.0349(2) Uani 1 1 d . .
Si3 Si 0.52574(4) 0.24895(5) 0.70126(4) 0.02286(15) Uani 1 1 d . .
Si4 Si 0.66827(5) -0.05925(5) 0.58641(4) 0.02079(15) Uani 1 1 d . .
Si5 Si 0.68468(5) 0.09753(5) 0.99523(4) 0.02270(15) Uani 1 1 d . .
Si6 Si 0.81356(4) -0.21120(5) 0.87068(4) 0.02019(15) Uani 1 1 d . .
C1 C 0.91699(15) 0.11131(18) 0.81891(14) 0.0204(5) Uani 1 1 d . .
C2 C 0.87973(15) 0.20471(18) 0.80163(14) 0.0210(5) Uani 1 1 d . .
H2A H 0.8781 0.2451 0.7575 0.025 Uiso 1 1 calc R U
C3 C 0.85807(15) 0.24065(18) 0.86151(14) 0.0218(5) Uani 1 1 d . .
C4 C 0.88400(15) 0.16584(19) 0.91798(14) 0.0228(6) Uani 1 1 d . .
H4A H 0.8873 0.1735 0.9711 0.027 Uiso 1 1 calc R U
C5 C 0.91901(15) 0.08887(18) 0.89265(14) 0.0209(5) Uani 1 1 d . .
H5A H 0.9503 0.0333 0.9249 0.025 Uiso 1 1 calc R U
C6 C 0.95773(19) 0.1131(2) 0.67805(16) 0.0330(7) Uani 1 1 d . .
H6A H 0.9560 0.1845 0.6801 0.049 Uiso 1 1 calc R U
H6B H 0.9031 0.0883 0.6458 0.049 Uiso 1 1 calc R U
H6C H 0.9983 0.0932 0.6571 0.049 Uiso 1 1 calc R U
C7 C 0.99393(18) -0.0737(2) 0.77448(18) 0.0342(7) Uani 1 1 d . .
H7A H 0.9388 -0.1006 0.7464 0.051 Uiso 1 1 calc R U
H7B H 1.0149 -0.0983 0.8266 0.051 Uiso 1 1 calc R U
H7C H 1.0313 -0.0935 0.7499 0.051 Uiso 1 1 calc R U
C8 C 1.09286(17) 0.1090(2) 0.83681(18) 0.0359(7) Uani 1 1 d . .
H8A H 1.1063 0.0882 0.8892 0.054 Uiso 1 1 calc R U
H8B H 1.0932 0.1805 0.8345 0.054 Uiso 1 1 calc R U
H8C H 1.1340 0.0827 0.8187 0.054 Uiso 1 1 calc R U
C9 C 0.7854(2) 0.4376(2) 0.78730(18) 0.0404(8) Uani 1 1 d . .
H9A H 0.7886 0.5081 0.7970 0.061 Uiso 1 1 calc R U
H9B H 0.7275 0.4171 0.7666 0.061 Uiso 1 1 calc R U
H9C H 0.8106 0.4226 0.7508 0.061 Uiso 1 1 calc R U
C10 C 0.9474(3) 0.4248(2) 0.9200(2) 0.0651(12) Uani 1 1 d . .
H10A H 0.9434 0.4949 0.9281 0.098 Uiso 1 1 calc R U
H10B H 0.9762 0.4145 0.8857 0.098 Uiso 1 1 calc R U
H10C H 0.9782 0.3930 0.9686 0.098 Uiso 1 1 calc R U
C11 C 0.7892(3) 0.3860(2) 0.9448(2) 0.0587(11) Uani 1 1 d . .
H11A H 0.7746 0.4547 0.9466 0.088 Uiso 1 1 calc R U
H11B H 0.8264 0.3649 0.9954 0.088 Uiso 1 1 calc R U
H11C H 0.7391 0.3460 0.9279 0.088 Uiso 1 1 calc R U
C12 C 0.61160(15) 0.17570(18) 0.69351(13) 0.0199(5) Uani 1 1 d . .
C13 C 0.60525(15) 0.07568(17) 0.67163(13) 0.0178(5) Uani 1 1 d . .
H13A H 0.5574 0.0329 0.6671 0.021 Uiso 1 1 calc R U
C14 C 0.66747(15) 0.04958(18) 0.64454(13) 0.0178(5) Uani 1 1 d . .
C15 C 0.71382(15) 0.13772(17) 0.64939(13) 0.0193(5) Uani 1 1 d . .
H15A H 0.7554 0.1474 0.6260 0.023 Uiso 1 1 calc R U
C16 C 0.68022(15) 0.21258(18) 0.67871(13) 0.0202(5) Uani 1 1 d . .
H16A H 0.6947 0.2833 0.6793 0.024 Uiso 1 1 calc R U
C17 C 0.56315(18) 0.3576(2) 0.76445(16) 0.0337(7) Uani 1 1 d . .
H17A H 0.6071 0.3375 0.8121 0.051 Uiso 1 1 calc R U
H17B H 0.5173 0.3857 0.7750 0.051 Uiso 1 1 calc R U
H17C H 0.5846 0.4065 0.7394 0.051 Uiso 1 1 calc R U
C18 C 0.46008(18) 0.1710(2) 0.73573(16) 0.0325(7) Uani 1 1 d . .
H18A H 0.4465 0.1102 0.7066 0.049 Uiso 1 1 calc R U
H18B H 0.4091 0.2060 0.7293 0.049 Uiso 1 1 calc R U
H18C H 0.4902 0.1559 0.7894 0.049 Uiso 1 1 calc R U
C19 C 0.46397(17) 0.2914(2) 0.60286(15) 0.0303(6) Uani 1 1 d . .
H19A H 0.4493 0.2352 0.5685 0.045 Uiso 1 1 calc R U
H19B H 0.4967 0.3378 0.5869 0.045 Uiso 1 1 calc R U
H19C H 0.4135 0.3234 0.6016 0.045 Uiso 1 1 calc R U
C20 C 0.77670(17) -0.0945(2) 0.60395(15) 0.0303(6) Uani 1 1 d . .
H20A H 0.7776 -0.1607 0.5848 0.046 Uiso 1 1 calc R U
H20B H 0.8099 -0.0927 0.6585 0.046 Uiso 1 1 calc R U
H20C H 0.7997 -0.0487 0.5778 0.046 Uiso 1 1 calc R U
C21 C 0.61040(18) -0.1620(2) 0.60700(15) 0.0310(6) Uani 1 1 d . .
H21A H 0.6083 -0.2172 0.5737 0.047 Uiso 1 1 calc R U
H21B H 0.5541 -0.1407 0.5982 0.047 Uiso 1 1 calc R U
H21C H 0.6384 -0.1821 0.6599 0.047 Uiso 1 1 calc R U
C22 C 0.61454(18) -0.0226(2) 0.48476(14) 0.0311(6) Uani 1 1 d . .
H22A H 0.6246 -0.0719 0.4522 0.047 Uiso 1 1 calc R U
H22B H 0.6358 0.0407 0.4765 0.047 Uiso 1 1 calc R U
H22C H 0.5551 -0.0174 0.4725 0.047 Uiso 1 1 calc R U
C23 C 0.69974(15) 0.02893(17) 0.91699(13) 0.0189(5) Uani 1 1 d . .
C24 C 0.76969(15) -0.03043(17) 0.92648(13) 0.0181(5) Uani 1 1 d . .
H24A H 0.8209 -0.0320 0.9737 0.022 Uiso 1 1 calc R U
C25 C 0.75227(15) -0.09845(17) 0.86568(14) 0.0177(5) Uani 1 1 d . .
C26 C 0.66830(15) -0.07991(17) 0.81772(13) 0.0177(5) Uani 1 1 d . .
H26A H 0.6340 -0.1234 0.7753 0.021 Uiso 1 1 calc R U
C27 C 0.63669(15) -0.00414(17) 0.84790(13) 0.0185(5) Uani 1 1 d . .
H27A H 0.5770 0.0140 0.8301 0.022 Uiso 1 1 calc R U
C28 C 0.78561(17) 0.1458(2) 1.06304(14) 0.0287(6) Uani 1 1 d . .
H28A H 0.8281 0.0952 1.0732 0.043 Uiso 1 1 calc R U
H28B H 0.7804 0.1642 1.1105 0.043 Uiso 1 1 calc R U
H28C H 0.8013 0.2032 1.0410 0.043 Uiso 1 1 calc R U
C29 C 0.60724(19) 0.1977(2) 0.95946(17) 0.0389(8) Uani 1 1 d . .
H29A H 0.6241 0.2422 0.9280 0.058 Uiso 1 1 calc R U
H29B H 0.6038 0.2337 1.0024 0.058 Uiso 1 1 calc R U
H29C H 0.5531 0.1697 0.9292 0.058 Uiso 1 1 calc R U
C30 C 0.6461(2) 0.0085(2) 1.04770(17) 0.0393(7) Uani 1 1 d . .
H30A H 0.6863 -0.0444 1.0673 0.059 Uiso 1 1 calc R U
H30B H 0.5933 -0.0186 1.0134 0.059 Uiso 1 1 calc R U
H30C H 0.6385 0.0417 1.0899 0.059 Uiso 1 1 calc R U
C31 C 0.92482(18) -0.1894(2) 0.92814(19) 0.0388(7) Uani 1 1 d . .
H31A H 0.9316 -0.1683 0.9791 0.058 Uiso 1 1 calc R U
H31B H 0.9457 -0.1385 0.9041 0.058 Uiso 1 1 calc R U
H31C H 0.9559 -0.2499 0.9314 0.058 Uiso 1 1 calc R U
C32 C 0.7997(2) -0.2607(2) 0.77611(16) 0.0360(7) Uani 1 1 d . .
H32A H 0.8360 -0.3173 0.7824 0.054 Uiso 1 1 calc R U
H32B H 0.8137 -0.2103 0.7467 0.054 Uiso 1 1 calc R U
H32C H 0.7421 -0.2808 0.7494 0.054 Uiso 1 1 calc R U
C33 C 0.7764(2) -0.3049(2) 0.92101(18) 0.0405(8) Uani 1 1 d . .
H33A H 0.8121 -0.3626 0.9312 0.061 Uiso 1 1 calc R U
H33B H 0.7197 -0.3236 0.8893 0.061 Uiso 1 1 calc R U
H33C H 0.7780 -0.2779 0.9690 0.061 Uiso 1 1 calc R U

loop_
_atom_site_aniso_label
_atom_site_aniso_U_11
_atom_site_aniso_U_22
_atom_site_aniso_U_33
_atom_site_aniso_U_23
_atom_site_aniso_U_13
_atom_site_aniso_U_12
Th1 0.01667(5) 0.01220(5) 0.01265(5) -0.00059(3) 0.00614(3) -0.00051(3)
Si1 0.0228(4) 0.0266(4) 0.0291(4) 0.0034(3) 0.0138(3) 0.0008(3)
Si2 0.0657(6) 0.0162(4) 0.0274(4) -0.0063(3) 0.0229(4) -0.0100(4)
Si3 0.0245(4) 0.0243(4) 0.0185(3) -0.0003(3) 0.0069(3) 0.0080(3)
Si4 0.0271(4) 0.0202(4) 0.0144(3) -0.0032(3) 0.0073(3) 0.0006(3)
Si5 0.0282(4) 0.0252(4) 0.0174(3) -0.0018(3) 0.0118(3) 0.0034(3)
Si6 0.0265(4) 0.0142(3) 0.0206(4) 0.0013(3) 0.0098(3) 0.0016(3)
C1 0.0173(12) 0.0212(13) 0.0234(13) -0.0006(10) 0.0086(11) -0.0037(10)
C2 0.0224(13) 0.0180(12) 0.0232(13) 0.0006(10) 0.0093(11) -0.0080(10)
C3 0.0250(13) 0.0196(13) 0.0204(12) -0.0032(10) 0.0082(11) -0.0084(11)
C4 0.0235(13) 0.0259(14) 0.0162(12) -0.0059(10) 0.0045(11) -0.0093(11)
C5 0.0162(12) 0.0252(13) 0.0179(12) 0.0028(10) 0.0026(10) -0.0054(10)
C6 0.0403(17) 0.0337(16) 0.0327(16) 0.0049(13) 0.0225(14) 0.0064(13)
C7 0.0315(16) 0.0312(16) 0.0435(18) 0.0043(13) 0.0185(14) 0.0056(12)
C8 0.0258(15) 0.0425(18) 0.0429(18) 0.0023(14) 0.0171(14) -0.0046(13)
C9 0.067(2) 0.0167(14) 0.0409(18) -0.0020(12) 0.0246(17) -0.0009(14)
C10 0.097(3) 0.038(2) 0.043(2) -0.0069(16) 0.007(2) -0.039(2)
C11 0.121(4) 0.0237(16) 0.052(2) -0.0040(15) 0.057(2) 0.0043(19)
C12 0.0220(13) 0.0215(13) 0.0142(12) 0.0016(10) 0.0047(10) 0.0071(10)
C13 0.0179(12) 0.0209(13) 0.0110(11) 0.0013(9) 0.0015(9) 0.0018(10)
C14 0.0214(13) 0.0188(12) 0.0112(11) 0.0007(9) 0.0042(10) 0.0028(10)
C15 0.0254(13) 0.0211(13) 0.0112(11) 0.0029(9) 0.0067(10) 0.0018(10)
C16 0.0279(14) 0.0155(12) 0.0150(12) 0.0048(9) 0.0058(11) 0.0044(10)
C17 0.0313(16) 0.0342(17) 0.0304(16) -0.0086(13) 0.0062(13) 0.0090(13)
C18 0.0300(15) 0.0361(17) 0.0348(16) 0.0076(13) 0.0164(13) 0.0121(13)
C19 0.0332(16) 0.0304(15) 0.0248(14) 0.0017(12) 0.0084(12) 0.0136(12)
C20 0.0358(16) 0.0330(16) 0.0237(14) -0.0044(12) 0.0130(13) 0.0053(12)
C21 0.0419(17) 0.0259(15) 0.0250(14) -0.0048(12) 0.0126(13) -0.0050(13)
C22 0.0397(17) 0.0347(16) 0.0166(13) -0.0029(11) 0.0082(12) -0.0001(13)
C23 0.0261(13) 0.0173(12) 0.0170(12) 0.0007(9) 0.0124(11) -0.0016(10)
C24 0.0222(13) 0.0199(13) 0.0123(11) 0.0020(9) 0.0068(10) 0.0003(10)
C25 0.0220(12) 0.0152(12) 0.0175(12) 0.0014(9) 0.0094(10) -0.0013(9)
C26 0.0209(12) 0.0160(12) 0.0180(12) 0.0003(10) 0.0095(10) -0.0060(10)
C27 0.0183(12) 0.0197(12) 0.0201(12) 0.0020(10) 0.0103(10) -0.0019(10)
C28 0.0376(16) 0.0297(15) 0.0180(13) -0.0046(11) 0.0099(12) 0.0021(12)
C29 0.0439(18) 0.0465(19) 0.0277(16) -0.0038(14) 0.0154(14) 0.0178(15)
C30 0.055(2) 0.0444(19) 0.0295(16) -0.0043(14) 0.0280(15) -0.0097(15)
C31 0.0335(17) 0.0265(16) 0.050(2) -0.0003(14) 0.0087(15) 0.0066(13)
C32 0.0543(19) 0.0262(15) 0.0293(15) -0.0004(12) 0.0180(14) 0.0113(14)
C33 0.058(2) 0.0244(15) 0.048(2) 0.0150(14) 0.0306(17) 0.0065(14)

loop_
_atom_type_symbol
_atom_type_description
_atom_type_scat_dispersion_real
_atom_type_scat_dispersion_imag
_atom_type_scat_source
C C 0.0033 0.0016 'International Tables Vol C Tables 4.2.6.8 and 6.1.1.4'
H H 0.0000 0.0000 'International Tables Vol C Tables 4.2.6.8 and 6.1.1.4'
Si Si 0.0817 0.0704 'International Tables Vol C Tables 4.2.6.8 and 6.1.1.4'
Th Th -7.2400 8.8979 'International Tables Vol C Tables 4.2.6.8 and 6.1.1.4'

loop_
_geom_angle_atom_site_label_1
_geom_angle_atom_site_label_2
_geom_angle_atom_site_label_3
_geom_angle
Cnt1 Th1 Cnt2 120.1
Cnt1 Th1 Cnt3 119.8
Cnt2 Th1 Cnt3 120.1
C26 Th1 C4 122.81(7)
C26 Th1 C2 160.11(7)
C4 Th1 C2 47.99(7)
C26 Th1 C27 29.20(7)
C4 Th1 C27 113.15(7)
C2 Th1 C27 159.69(7)
C26 Th1 C13 74.02(7)
C4 Th1 C13 158.89(7)
C2 Th1 C13 120.14(7)
C27 Th1 C13 74.71(7)
C26 Th1 C3 150.55(7)
C4 Th1 C3 29.77(7)
C2 Th1 C3 29.66(7)
C27 Th1 C3 130.42(7)
C13 Th1 C3 130.28(7)
C26 Th1 C16 121.65(7)
C4 Th1 C16 113.00(7)
C2 Th1 C16 74.85(7)
C27 Th1 C16 113.55(7)
C13 Th1 C16 47.90(7)
C3 Th1 C16 83.24(7)
C26 Th1 C5 114.47(7)
C4 Th1 C5 29.04(7)
C2 Th1 C5 47.79(7)
C27 Th1 C5 121.19(7)
C13 Th1 C5 161.33(7)
C3 Th1 C5 48.86(7)
C16 Th1 C5 122.62(7)
C26 Th1 C15 114.30(7)
C4 Th1 C15 121.63(7)
C2 Th1 C15 74.07(7)
C27 Th1 C15 122.64(7)
C13 Th1 C15 48.00(7)
C3 Th1 C15 95.09(7)
C16 Th1 C15 29.09(7)
C5 Th1 C15 114.91(7)
C26 Th1 C24 47.86(7)
C4 Th1 C24 74.98(7)
C2 Th1 C24 119.92(7)
C27 Th1 C24 47.88(7)
C13 Th1 C24 119.93(7)
C3 Th1 C24 103.34(7)
C16 Th1 C24 159.82(7)
C5 Th1 C24 73.72(7)
C15 Th1 C24 160.22(7)
C26 Th1 C25 29.68(7)
C4 Th1 C25 97.76(7)
C2 Th1 C25 131.18(7)
C27 Th1 C25 48.99(7)
C13 Th1 C25 101.63(7)
C3 Th1 C25 127.53(7)
C16 Th1 C25 149.23(7)
C5 Th1 C25 84.86(7)
C15 Th1 C25 130.85(7)
C24 Th1 C25 29.56(7)
C26 Th1 C12 95.60(7)
C4 Th1 C12 129.59(8)
C2 Th1 C12 102.88(7)
C27 Th1 C12 83.92(7)
C13 Th1 C12 29.50(7)
C3 Th1 C12 102.91(7)
C16 Th1 C12 29.62(7)
C5 Th1 C12 149.83(7)
C15 Th1 C12 48.85(7)
C24 Th1 C12 131.05(7)
C25 Th1 C12 125.26(7)
C26 Th1 C14 84.56(7)
C4 Th1 C14 149.69(7)
C2 Th1 C14 101.82(7)
C27 Th1 C14 97.12(7)
C13 Th1 C14 29.46(7)
C3 Th1 C14 124.86(7)
C16 Th1 C14 48.81(7)
C5 Th1 C14 132.13(7)
C15 Th1 C14 29.77(7)
C24 Th1 C14 131.26(7)
C25 Th1 C14 103.48(7)
C12 Th1 C14 49.54(7)
C26 Th1 C1 130.92(7)
C4 Th1 C1 48.74(7)
C2 Th1 C1 29.32(7)
C27 Th1 C1 148.72(7)
C13 Th1 C1 132.32(7)
C3 Th1 C1 49.58(7)
C16 Th1 C1 97.71(7)
C5 Th1 C1 29.56(7)
C15 Th1 C1 85.42(7)
C24 Th1 C1 101.02(7)
C25 Th1 C1 103.31(7)
C12 Th1 C1 127.33(7)
C14 Th1 C1 104.64(7)
C26 Th1 C23 48.74(7)
C4 Th1 C23 83.57(7)
C2 Th1 C23 131.00(7)
C27 Th1 C23 29.59(7)
C13 Th1 C23 102.79(7)
C3 Th1 C23 103.93(7)
C16 Th1 C23 130.75(7)
C5 Th1 C23 94.76(7)
C15 Th1 C23 150.29(7)
C24 Th1 C23 29.36(7)
C25 Th1 C23 49.56(7)
C12 Th1 C23 103.89(7)
C14 Th1 C23 126.71(7)
C1 Th1 C23 124.29(7)
C6 Si1 C1 109.23(12)
C6 Si1 C7 110.92(14)
C1 Si1 C7 114.42(13)
C6 Si1 C8 109.36(14)
C1 Si1 C8 105.17(13)
C7 Si1 C8 107.49(14)
C3 Si2 C11 111.47(13)
C3 Si2 C9 112.23(12)
C11 Si2 C9 111.20(17)
C3 Si2 C10 105.05(16)
C11 Si2 C10 109.2(2)
C9 Si2 C10 107.36(16)
C12 Si3 C18 110.36(12)
C12 Si3 C19 105.15(12)
C18 Si3 C19 109.63(13)
C12 Si3 C17 112.72(12)
C18 Si3 C17 109.74(14)
C19 Si3 C17 109.12(13)
C14 Si4 C21 110.38(12)
C14 Si4 C20 109.94(12)
C21 Si4 C20 111.58(13)
C14 Si4 C22 106.79(12)
C21 Si4 C22 108.88(13)
C20 Si4 C22 109.14(13)
C30 Si5 C29 108.34(15)
C30 Si5 C28 107.51(14)
C29 Si5 C28 110.94(14)
C30 Si5 C23 107.11(12)
C29 Si5 C23 112.50(12)
C28 Si5 C23 110.22(12)
C32 Si6 C31 110.42(15)
C32 Si6 C25 113.30(12)
C31 Si6 C25 110.56(12)
C32 Si6 C33 108.07(15)
C31 Si6 C33 107.51(15)
C25 Si6 C33 106.72(13)
C2 C1 C5 105.0(2)
C2 C1 Si1 123.19(19)
C5 C1 Si1 126.41(19)
C2 C1 Th1 74.09(14)
C5 C1 Th1 74.43(14)
Si1 C1 Th1 136.82(12)
C1 C2 C3 111.5(2)
C1 C2 Th1 76.59(14)
C3 C2 Th1 75.40(14)
C2 C3 C4 104.7(2)
C2 C3 Si2 124.77(19)
C4 C3 Si2 126.23(19)
C2 C3 Th1 74.93(13)
C4 C3 Th1 74.75(13)
Si2 C3 Th1 133.41(12)
C5 C4 C3 109.5(2)
C5 C4 Th1 76.07(14)
C3 C4 Th1 75.48(14)
C4 C5 C1 109.4(2)
C4 C5 Th1 74.89(14)
C1 C5 Th1 76.01(14)
C13 C12 C16 105.0(2)
C13 C12 Si3 124.54(19)
C16 C12 Si3 126.41(19)
C13 C12 Th1 74.55(13)
C16 C12 Th1 74.60(13)
Si3 C12 Th1 133.54(11)
C14 C13 C12 111.4(2)
C14 C13 Th1 75.99(13)
C12 C13 Th1 75.96(13)
C13 C14 C15 105.1(2)
C13 C14 Si4 126.97(19)
C15 C14 Si4 125.18(18)
C13 C14 Th1 74.55(13)
C15 C14 Th1 74.66(13)
Si4 C14 Th1 130.41(11)
C16 C15 C14 109.0(2)
C16 C15 Th1 75.30(13)
C14 C15 Th1 75.57(13)
C15 C16 C12 109.6(2)
C15 C16 Th1 75.61(13)
C12 C16 Th1 75.78(13)
C24 C23 C27 105.0(2)
C24 C23 Si5 124.38(18)
C27 C23 Si5 126.93(19)
C24 C23 Th1 74.48(13)
C27 C23 Th1 73.89(13)
Si5 C23 Th1 133.31(11)
C23 C24 C25 111.4(2)
C23 C24 Th1 76.16(13)
C25 C24 Th1 75.27(13)
C26 C25 C24 104.6(2)
C26 C25 Si6 127.82(18)
C24 C25 Si6 124.05(18)
C26 C25 Th1 74.04(13)
C24 C25 Th1 75.17(13)
Si6 C25 Th1 132.00(11)
C27 C26 C25 109.9(2)
C27 C26 Th1 75.99(13)
C25 C26 Th1 76.27(13)
C26 C27 C23 109.1(2)
C26 C27 Th1 74.81(13)
C23 C27 Th1 76.52(13)

loop_
_geom_bond_atom_site_label_1
_geom_bond_atom_site_label_2
_geom_bond_distance
Th1 Cnt1 2.517
Th1 Cnt2 2.521
Th1 Cnt3 2.521
Th1 C26 2.772(2)
Th1 C4 2.779(2)
Th1 C2 2.782(2)
Th1 C27 2.787(2)
Th1 C13 2.788(2)
Th1 C3 2.788(2)
Th1 C16 2.790(2)
Th1 C5 2.794(2)
Th1 C15 2.794(2)
Th1 C24 2.799(2)
Th1 C25 2.801(2)
Th1 C12 2.806(2)
Th1 C14 2.806(2)
Th1 C1 2.814(2)
Th1 C23 2.821(2)
Si1 C6 1.865(3)
Si1 C1 1.866(3)
Si1 C7 1.866(3)
Si1 C8 1.875(3)
Si2 C3 1.857(3)
Si2 C11 1.860(4)
Si2 C9 1.861(3)
Si2 C10 1.864(4)
Si3 C12 1.863(2)
Si3 C18 1.867(3)
Si3 C19 1.868(3)
Si3 C17 1.870(3)
Si4 C14 1.863(2)
Si4 C21 1.864(3)
Si4 C20 1.864(3)
Si4 C22 1.874(3)
Si5 C30 1.864(3)
Si5 C29 1.866(3)
Si5 C28 1.868(3)
Si5 C23 1.870(2)
Si6 C32 1.858(3)
Si6 C31 1.860(3)
Si6 C25 1.863(2)
Si6 C33 1.866(3)
C1 C2 1.417(3)
C1 C5 1.431(3)
C2 C3 1.426(3)
C3 C4 1.430(3)
C4 C5 1.397(4)
C12 C13 1.424(3)
C12 C16 1.431(4)
C13 C14 1.422(3)
C14 C15 1.438(3)
C15 C16 1.403(3)
C23 C24 1.425(3)
C23 C27 1.432(3)
C24 C25 1.429(3)
C25 C26 1.428(3)
C26 C27 1.401(3)
